data_7028108
loop_
_publ_author_name
'Suenaga, Yusaku'
'Yan, Sheng Gang'
'Wu, Liang Ping'
'Ino, Ichiro'
'Kuroda-Sowa, Takayoshi'
'Maekawa, Masahiko'
'Munakata, Megumu'

_publ_contact_author
;
    ENTER NAME
 ENTER ADDRESS
;
_publ_section_title
;
 Self-assembly of copper(I) and silver(I) complexes with square-grid and
 channel structures
;
_journal_issue 7
_journal_name_full 'Journal of the Chemical Society, Dalton Transactions'
_journal_page_first 1121
_journal_paper_doi 10.1039/a707617g
_journal_year 1998
_chemical_formula_sum 'C6 H6 Ag0.5 Cl0.5 N2 O2 S2'
_chemical_formula_weight 273.91
_space_group_IT_number 52
_symmetry_cell_setting orthorhombic
_symmetry_Int_Tables_number 52
_symmetry_space_group_name_Hall '-P 2a 2bc'
_symmetry_space_group_name_H-M 'P n n a'
_audit_creation_date 'Tue Nov  4 18:14:24 1997'
_audit_creation_method 'from TEXRAY.INF file'
_cell_angle_alpha 90
_cell_angle_beta 90
_cell_angle_gamma 90
_cell_formula_units_Z 8
_cell_length_a 12.038(4)
_cell_length_b 22.323(5)
_cell_length_c 7.665(4)
_cell_measurement_reflns_used 25
_cell_measurement_temperature 296.2
_cell_measurement_theta_max 14.1
_cell_measurement_theta_min 10.2
_cell_volume 2059.8(14)
_computing_cell_refinement 'Rigaku/AFC Diffractometer Control'
_computing_data_collection 'Rigaku/AFC Diffractometer Control'
_computing_data_reduction teXsan
_computing_publication_material teXsan
_computing_structure_refinement teXsan
_computing_structure_solution SAPI91
_diffrn_ambient_temperature 296.2
_diffrn_measurement_device 'Rigaku AFC7R'
_diffrn_measurement_method \w-2\q
_diffrn_orient_matrix_UB_11 -0.05472
_diffrn_orient_matrix_UB_12 -0.00442
_diffrn_orient_matrix_UB_13 0.09731
_diffrn_orient_matrix_UB_21 -0.01958
_diffrn_orient_matrix_UB_22 0.04339
_diffrn_orient_matrix_UB_23 -0.01046
_diffrn_orient_matrix_UB_31 -0.05935
_diffrn_orient_matrix_UB_32 -0.01024
_diffrn_orient_matrix_UB_33 -0.08628
_diffrn_radiation_detector 'scintillation counter'
_diffrn_radiation_monochromator graphite
_diffrn_radiation_source 'Rigaku rotating anode'
_diffrn_radiation_type 'Mo K\a'
_diffrn_radiation_wavelength 0.7107
_diffrn_reflns_av_R_equivalents 0.00
_diffrn_reflns_av_sigmaI/netI 0.000
_diffrn_reflns_limit_h_max 15
_diffrn_reflns_limit_h_min 0
_diffrn_reflns_limit_k_max 28
_diffrn_reflns_limit_k_min 0
_diffrn_reflns_limit_l_max 9
_diffrn_reflns_limit_l_min 0
_diffrn_reflns_number 2725
_diffrn_reflns_reduction_process 'Lp corrections applied'
_diffrn_reflns_theta_max 0.00
_diffrn_reflns_theta_min 0.00
_diffrn_standards_decay_% -1.27
_diffrn_standards_interval_count 150
_diffrn_standards_number 3
_exptl_absorpt_coefficient_mu 1.535
_exptl_absorpt_correction_T_max 0.999
_exptl_absorpt_correction_T_min 0.839
_exptl_absorpt_correction_type '\y scans(North,Phillips & Mathews,1968)'
_exptl_crystal_colour colorless
_exptl_crystal_density_diffrn 1.766
_exptl_crystal_density_meas ?
_exptl_crystal_description prismatic
_exptl_crystal_F_000 1088.00
_exptl_crystal_size_max 0.200
_exptl_crystal_size_mid 0.200
_exptl_crystal_size_min 0.200
_refine_diff_density_max 1.02
_refine_diff_density_min -0.77
_refine_ls_extinction_method none
_refine_ls_goodness_of_fit_obs 3.440
_refine_ls_hydrogen_treatment noref
_refine_ls_matrix_type full
_refine_ls_number_constraints 0
_refine_ls_number_parameters 109
_refine_ls_number_reflns 1191
_refine_ls_number_restraints 0
_refine_ls_R_factor_obs 0.0700
_refine_ls_shift/esd_max 0.0180
_refine_ls_shift/esd_mean 0.0000
_refine_ls_structure_factor_coef F
_refine_ls_weighting_details 'w = 1/[\s^2^(Fo) + 0.00022|Fo|^2^]'
_refine_ls_weighting_scheme calc
_refine_ls_wR_factor_obs 0.0970
_reflns_number_observed 1191
_reflns_number_total 2725
_reflns_observed_criterion >3.0sigma(I)
_cod_data_source_file g707617sup1.cif
_cod_data_source_block '[Ag(bmmp)2](ClO4)'
_cod_depositor_comments
;
The following automatic conversions were performed:

'_exptl_crystal_density_meas' value 'not measured' was changed to '?'
- the value is perceived as not measured.

Automatic conversion script
Id: cif_fix_values 3008 2015-01-20 13:52:24Z robertas 

The following automatic conversions were performed:

'_refine_ls_weighting_scheme' value 'w = 1/[\s^2^(Fo) +
0.00022|Fo|^2^]' was changed to 'calc'. New tag
'_refine_ls_weighting_details' was created. The value of the new tag
was set to 'w = 1/[\s^2^(Fo) + 0.00022|Fo|^2^]'.

Automatic conversion script
Id: cif_fix_values 3143 2015-03-26 13:38:13Z robertas 
;
_cod_original_cell_volume 2059(1)
_cod_original_sg_symbol_H-M 'P n n a    '
_cod_original_formula_sum 'C6 H6 Ag0.50 Cl0.50 N2 O2 S2 '
_cod_database_code 7028108

loop_
_symmetry_equiv_pos_as_xyz
'   +x,   +y,   +z'
'1/2-x,   -y,   +z'
'   +x,1/2-y,1/2-z'
1/2-x,1/2+y,1/2-z
'   -x,   -y,   -z'
'1/2+x,   +y,   -z'
'   -x,1/2+y,1/2+z'
1/2+x,1/2-y,1/2+z

loop_
_atom_site_aniso_label
_atom_site_aniso_U_11
_atom_site_aniso_U_22
_atom_site_aniso_U_33
_atom_site_aniso_U_12
_atom_site_aniso_U_13
_atom_site_aniso_U_23
Ag(1) 0.101(1) 0.146(1) 0.0528(7) -0.0595(9) 0.0000 0.0000
Cl(1) 0.071(3) 0.094(3) 0.095(3) 0.0000 0.0000 0.010(3)
S(1) 0.101(3) 0.135(3) 0.094(2) -0.038(2) -0.045(2) -0.007(2)
S(2) 0.100(3) 0.135(3) 0.066(2) -0.031(2) 0.001(2) 0.036(2)
N(1) 0.18(1) 0.079(7) 0.13(1) -0.033(8) 0.083(9) -0.006(7)
N(2) 0.10(1) 0.28(2) 0.12(1) -0.04(1) -0.029(9) -0.09(1)
C(1) 0.073(7) 0.082(7) 0.052(6) -0.027(6) -0.016(5) 0.025(5)
C(2) 0.079(7) 0.080(7) 0.055(6) -0.023(6) -0.016(6) -0.002(6)
C(3) 0.11(1) 0.068(7) 0.084(9) -0.034(7) 0.027(8) -0.013(7)
C(4) 0.070(9) 0.14(1) 0.10(1) -0.024(7) -0.022(7) -0.037(9)
C(5) 0.17(2) 0.16(1) 0.072(9) -0.05(1) -0.028(9) -0.016(9)
C(6) 0.13(1) 0.16(2) 0.18(2) -0.07(1) 0.02(1) 0.08(1)

loop_
_atom_site_label
_atom_site_fract_x
_atom_site_fract_y
_atom_site_fract_z
_atom_site_U_iso_or_equiv
_atom_site_thermal_displace_type
_atom_site_calc_flag
_atom_site_occupancy
_atom_site_refinement_flags
Ag1 1.2500 0.0000 0.1425(2) 0.0999(5) Uani d 0.50 S
Cl1 0.6279(4) -0.2500 0.2500 0.087(2) Uani d 0.50 S
S1 0.8671(3) -0.1386(2) 0.4893(5) 0.110(1) Uani d 1.00 .
S2 0.8813(3) -0.1076(2) 0.8591(4) 0.100(1) Uani d 1.00 .
O1 0.685(1) -0.1984(7) 0.276(2) 0.209(6) Uiso d 1.00 .
O2 0.560(2) -0.2621(8) 0.384(2) 0.252(8) Uiso d 1.00 .
N1 1.131(1) -0.0425(5) 0.360(2) 0.129(5) Uani d 1.00 .
N2 1.145(1) -0.0463(8) 0.916(2) 0.168(7) Uani d 1.00 .
C1 0.9419(9) -0.1065(5) 0.654(1) 0.069(3) Uani d 1.00 .
C2 1.0441(9) -0.0790(5) 0.643(1) 0.071(3) Uani d 1.00 .
C3 1.090(1) -0.0599(5) 0.483(2) 0.088(4) Uani d 1.00 .
C4 1.101(1) -0.0611(6) 0.792(2) 0.101(5) Uani d 1.00 .
C5 0.966(2) -0.1614(7) 0.324(2) 0.133(6) Uani d 1.00 .
C6 0.787(2) -0.1703(8) 0.863(2) 0.160(8) Uani d 1.00 .
H1 1.0179 -0.1894 0.3714 0.1511 Uiso calc 1.00 .
H2 0.9288 -0.1795 0.2279 0.1511 Uiso calc 1.00 .
H3 1.0065 -0.1273 0.2822 0.1511 Uiso calc 1.00 .
H4 0.7512 -0.1722 0.9756 0.1827 Uiso calc 1.00 .
H5 0.7305 -0.1649 0.7770 0.1827 Uiso calc 1.00 .
H6 0.8250 -0.2064 0.8428 0.1827 Uiso calc 1.00 .

loop_
_atom_type_symbol
_atom_type_oxidation_number
_atom_type_number_in_cell
_atom_type_scat_dispersion_real
_atom_type_scat_dispersion_imag
_atom_type_scat_source
Ag 0 4 -0.897 1.101
;International Tables for Crystallography
(1992, Vol. C, Tables 4.2.6.8 and 6.1.1.1)
;
Cl 0 4 0.148 0.159
;International Tables for Crystallography
(1992, Vol. C, Tables 4.2.6.8 and 6.1.1.1)
;
S 0 16 0.125 0.123
;International Tables for Crystallography
(1992, Vol. C, Tables 4.2.6.8 and 6.1.1.1)
;
O 0 16 0.011 0.006
;International Tables for Crystallography
(1992, Vol. C, Tables 4.2.6.8 and 6.1.1.1)
;
N 0 16 0.006 0.003
;International Tables for Crystallography
(1992, Vol. C, Tables 4.2.6.8 and 6.1.1.1)
;
C 0 48 0.003 0.002
;International Tables for Crystallography
(1992, Vol. C, Tables 4.2.6.8 and 6.1.1.1)
;
H 0 48 0.000 0.000
;International Tables for Crystallography
(1992, Vol. C, Table 6.1.1.2)
;

loop_
_geom_angle_atom_site_label_1
_geom_angle_atom_site_label_2
_geom_angle_atom_site_label_3
_geom_angle
_geom_angle_site_symmetry_1
_geom_angle_site_symmetry_2
_geom_angle_site_symmetry_3
_geom_angle_publ_flag
N(1) Ag(1) N(1) 91.6(7) 1_555 1_555 2_755 yes
N(1) Ag(1) N(2) 91.2(5) 1_555 1_555 1_554 yes
N(1) Ag(1) N(2) 175.1(5) 1_555 1_555 2_754 yes
N(1) Ag(1) N(2) 175.1(5) 2_755 1_555 1_554 yes
N(1) Ag(1) N(2) 91.2(5) 2_755 1_555 2_754 yes
N(2) Ag(1) N(2) 86.3(8) 1_554 1_555 2_754 yes
O(1) Cl(1) O(1) 119(1) 1_555 1_555 3_545 yes
O(1) Cl(1) O(2) 111(1) 1_555 1_555 1_555 yes
O(1) Cl(1) O(2) 104(1) 1_555 1_555 3_545 yes
O(1) Cl(1) O(2) 104(1) 3_545 1_555 1_555 yes
O(1) Cl(1) O(2) 111(1) 3_545 1_555 3_545 yes
O(2) Cl(1) O(2) 105(1) 1_555 1_555 3_545 yes
C(1) S(1) C(5) 106.8(7) 1_555 1_555 1_555 yes
C(1) S(2) C(6) 107.0(7) 1_555 1_555 1_555 yes
Ag(1) N(1) C(3) 167(1) 1_555 1_555 1_555 yes
Ag(1) N(2) C(4) 169(1) 1_556 1_555 1_555 yes
S(1) C(1) S(2) 116.4(6) 1_555 1_555 1_555 yes
S(1) C(1) C(2) 127.4(9) 1_555 1_555 1_555 yes
S(2) C(1) C(2) 116.2(8) 1_555 1_555 1_555 yes
C(1) C(2) C(3) 122.9(9) 1_555 1_555 1_555 yes
C(1) C(2) C(4) 120(1) 1_555 1_555 1_555 yes
C(3) C(2) C(4) 115(1) 1_555 1_555 1_555 yes
N(1) C(3) C(2) 175(1) 1_555 1_555 1_555 yes
N(2) C(4) C(2) 178(1) 1_555 1_555 1_555 yes
S(1) C(5) H(1) 110(1) 1_555 1_555 1_555 no
S(1) C(5) H(2) 110(1) 1_555 1_555 1_555 no
S(1) C(5) H(3) 110(1) 1_555 1_555 1_555 no
H(1) C(5) H(2) 108(1) 1_555 1_555 1_555 no
H(1) C(5) H(3) 108(1) 1_555 1_555 1_555 no
H(2) C(5) H(3) 108(1) 1_555 1_555 1_555 no
S(2) C(6) H(4) 109(1) 1_555 1_555 1_555 no
S(2) C(6) H(5) 109(1) 1_555 1_555 1_555 no
S(2) C(6) H(6) 110(1) 1_555 1_555 1_555 no
H(4) C(6) H(5) 108(1) 1_555 1_555 1_555 no
H(4) C(6) H(6) 109(1) 1_555 1_555 1_555 no
H(5) C(6) H(6) 109(1) 1_555 1_555 1_555 no

loop_
_geom_bond_atom_site_label_1
_geom_bond_atom_site_label_2
_geom_bond_distance
_geom_bond_site_symmetry_1
_geom_bond_site_symmetry_2
_geom_bond_publ_flag
Ag(1) N(1) 2.39(1) 1_555 1_555 yes
Ag(1) N(1) 2.39(1) 1_555 2_755 yes
Ag(1) N(2) 2.38(1) 1_555 1_554 yes
Ag(1) N(2) 2.38(1) 1_555 2_754 yes
Cl(1) O(1) 1.36(2) 1_555 1_555 yes
Cl(1) O(1) 1.36(2) 1_555 3_545 yes
Cl(1) O(2) 1.34(2) 1_555 1_555 yes
Cl(1) O(2) 1.34(2) 1_555 3_545 yes
S(1) C(1) 1.71(1) 1_555 1_555 yes
S(1) C(5) 1.81(2) 1_555 1_555 yes
S(2) C(1) 1.73(1) 1_555 1_555 yes
S(2) C(6) 1.81(2) 1_555 1_555 yes
N(1) C(3) 1.14(1) 1_555 1_555 yes
N(2) C(4) 1.14(2) 1_555 1_555 yes
C(1) C(2) 1.38(1) 1_555 1_555 yes
C(2) C(3) 1.40(2) 1_555 1_555 yes
C(2) C(4) 1.39(1) 1_555 1_555 yes
C(5) H(1) 0.953 1_555 1_555 no
C(5) H(2) 0.954 1_555 1_555 no
C(5) H(3) 0.961 1_555 1_555 no
C(6) H(4) 0.962 1_555 1_555 no
C(6) H(5) 0.953 1_555 1_555 no
C(6) H(6) 0.941 1_555 1_555 no

loop_
_geom_contact_atom_site_label_1
_geom_contact_atom_site_label_2
_geom_contact_distance
_geom_contact_site_symmetry_1
_geom_contact_site_symmetry_2
Ag(1) S(2) 2.875(4) 1_555 5_756
Ag(1) S(2) 2.875(4) 1_555 6_556
S(1) O(1) 3.04(2) 1_555 1_555
S(2) N(2) 3.59(2) 1_555 6_457
O(1) C(2) 3.22(2) 1_555 6_456
O(1) C(4) 3.27(2) 1_555 6_456
O(1) C(6) 3.45(2) 1_555 1_554
O(1) C(5) 3.50(2) 1_555 1_555
O(2) C(5) 3.37(2) 1_555 6_456
N(1) C(2) 3.44(2) 1_555 5_756
N(1) C(1) 3.44(2) 1_555 5_756
C(3) C(3) 3.45(3) 1_555 5_756
